data_1577319
loop_
_publ_author_name
'Qian, Jiaqi'
'Wang, Yunjie'
'Ding, Jiafu'
'Su, Xin'
'Wu, Qi'

_publ_section_title
;
 Breaking the SHG-Stability Trade-off in UV Nonlinear Optical Materials by
 Polar-Layer-Dense-Locking
;
_journal_name_full 'Chemical Science'
_journal_paper_doi 10.1039/D6SC03803D
_journal_year 2026
_chemical_formula_moiety 'C4 H2 Cd N2 O2'
_chemical_formula_sum 'C4 H2 Cd N2 O2'
_chemical_formula_weight 222.48
_space_group_crystal_system orthorhombic
_space_group_IT_number 33
_space_group_name_Hall 'P 2c -2n'
_space_group_name_H-M_alt 'P n a 21'
_atom_sites_solution_hydrogens geom
_atom_sites_solution_primary dual
_audit_creation_date 2025-12-30
_audit_creation_method
;
Olex2 1.5
(compiled 2025.07.13 svn.rb7424aed for OlexSys, GUI svn.r7314)
;
_audit_update_record
;
2026-01-12 deposited with the CCDC.	2026-05-29 downloaded from the CCDC.
;
_cell_angle_alpha 90
_cell_angle_beta 90
_cell_angle_gamma 90
_cell_formula_units_Z 4
_cell_length_a 6.9584(6)
_cell_length_b 10.2697(9)
_cell_length_c 6.8280(6)
_cell_measurement_reflns_used 5153
_cell_measurement_temperature 304.00
_cell_measurement_theta_max 29.898
_cell_measurement_theta_min 3.537
_cell_volume 487.93(7)
_computing_cell_refinement 'SAINT V8.41 (?, 2016)'
_computing_data_reduction 'SAINT V8.41 (?, 2016)'
_computing_molecular_graphics 'Olex2 1.5 (Dolomanov et al., 2009)'
_computing_publication_material 'Olex2 1.5 (Dolomanov et al., 2009)'
_computing_structure_refinement 'SHELXL 2018/3 (Sheldrick, 2015)'
_computing_structure_solution 'SHELXT  (Sheldrick, 2015)'
_diffrn_ambient_temperature 304.00
_diffrn_measured_fraction_theta_full 1.000
_diffrn_measured_fraction_theta_max 1.000
_diffrn_measurement_device_type 'BURKER D8 QUEST'
_diffrn_radiation_type MoK\a
_diffrn_radiation_wavelength 0.71073
_diffrn_reflns_av_R_equivalents 0.0382
_diffrn_reflns_av_unetI/netI 0.0261
_diffrn_reflns_Laue_measured_fraction_full 1.000
_diffrn_reflns_Laue_measured_fraction_max 1.000
_diffrn_reflns_limit_h_max 8
_diffrn_reflns_limit_h_min -8
_diffrn_reflns_limit_k_max 12
_diffrn_reflns_limit_k_min -12
_diffrn_reflns_limit_l_max 8
_diffrn_reflns_limit_l_min -8
_diffrn_reflns_number 7537
_diffrn_reflns_point_group_measured_fraction_full 0.994
_diffrn_reflns_point_group_measured_fraction_max 0.992
_diffrn_reflns_theta_full 25.242
_diffrn_reflns_theta_max 25.958
_diffrn_reflns_theta_min 3.537
_diffrn_source_current 1.4
_diffrn_source_power 0.07
_diffrn_source_voltage 50.0
_exptl_absorpt_coefficient_mu 4.371
_exptl_absorpt_correction_T_max 0.8622
_exptl_absorpt_correction_T_min 0.7339
_exptl_absorpt_correction_type multi-scan
_exptl_absorpt_process_details
;
SADABS-2016/2 (Bruker,2016/2) was used for absorption correction.
wR2(int) was 0.1133 before and 0.0595 after correction.
The Ratio of minimum to maximum transmission is 0.8512.
The \l/2 correction factor is Not present.
;
_exptl_crystal_colour 'clear light yellow'
_exptl_crystal_colour_lustre clear
_exptl_crystal_colour_modifier light
_exptl_crystal_colour_primary yellow
_exptl_crystal_density_diffrn 3.029
_exptl_crystal_description block
_exptl_crystal_F_000 416
_exptl_crystal_size_max 0.121
_exptl_crystal_size_mid 0.116
_exptl_crystal_size_min 0.115
_refine_diff_density_max 0.406
_refine_diff_density_min -0.499
_refine_diff_density_rms 0.119
_refine_ls_abs_structure_details
;
 Flack x determined using 367 quotients [(I+)-(I-)]/[(I+)+(I-)]
 (Parsons, Flack and Wagner, Acta Cryst. B69 (2013) 249-259).
;
_refine_ls_abs_structure_Flack 0.05(3)
_refine_ls_extinction_method none
_refine_ls_goodness_of_fit_ref 1.214
_refine_ls_hydrogen_treatment constr
_refine_ls_matrix_type full
_refine_ls_number_parameters 82
_refine_ls_number_reflns 952
_refine_ls_number_restraints 1
_refine_ls_restrained_S_all 1.213
_refine_ls_R_factor_all 0.0251
_refine_ls_R_factor_gt 0.0221
_refine_ls_shift/su_max 0.001
_refine_ls_shift/su_mean 0.000
_refine_ls_structure_factor_coef Fsqd
_refine_ls_weighting_details 'w=1/[\s^2^(Fo^2^)+(0.0193P)^2^+0.1575P] where P=(Fo^2^+2Fc^2^)/3'
_refine_ls_weighting_scheme calc
_refine_ls_wR_factor_gt 0.0438
_refine_ls_wR_factor_ref 0.0451
_reflns_Friedel_coverage 0.820
_reflns_Friedel_fraction_full 0.988
_reflns_Friedel_fraction_max 0.982
_reflns_number_gt 895
_reflns_number_total 952
_reflns_threshold_expression 'I > 2\s(I)'
_cod_data_source_file d6sc03803d2.cif
_cod_data_source_block 25_12_11_cd
_cod_database_code 1577319
_shelx_shelxl_version_number 2018/3
_shelx_space_group_comment
;
The symmetry employed for this shelxl refinement is uniquely defined
by the following loop, which should always be used as a source of
symmetry information in preference to the above space-group names.
They are only intended as comments.
;
_shelx_estimated_absorpt_t_max 0.633
_shelx_estimated_absorpt_t_min 0.620
_olex2_refinement_description
;
1. Fixed Uiso
 At 1.2 times of:
  All C(H) groups
2.a Aromatic/amide H refined with riding coordinates:
 C2(H2), C1(H1)
;
_olex2_submission_special_instructions 'No special instructions were received'

loop_
_space_group_symop_operation_xyz
'x, y, z'
'-x, -y, z+1/2'
'x+1/2, -y+1/2, z'
'-x+1/2, y+1/2, z+1/2'

loop_
_atom_site_label
_atom_site_type_symbol
_atom_site_fract_x
_atom_site_fract_y
_atom_site_fract_z
_atom_site_U_iso_or_equiv
_atom_site_adp_type
_atom_site_occupancy
_atom_site_site_symmetry_order
_atom_site_calc_flag
_atom_site_refinement_flags_posn
_atom_site_refinement_flags_adp
_atom_site_refinement_flags_occupancy
_atom_site_disorder_assembly
_atom_site_disorder_group
Cd1 Cd 0.85545(5) 0.09587(3) 0.08179(12) 0.01610(16) Uani 1 1 d . . . . .
N1 N 0.8393(7) 0.2263(5) 0.3296(8) 0.0160(12) Uani 1 1 d . . . . .
O2 O 0.5728(7) 0.4288(4) 0.8439(7) 0.0209(11) Uani 1 1 d . . . . .
O1 O 0.6198(6) 0.2209(4) 0.9187(7) 0.0215(11) Uani 1 1 d . . . . .
C3 C 0.7357(8) 0.3012(6) 0.6144(10) 0.0117(17) Uani 1 1 d . . . . .
N2 N 0.7766(8) 0.4072(5) 0.5001(8) 0.0171(12) Uani 1 1 d . . . . .
C2 C 0.7760(9) 0.1918(6) 0.5113(9) 0.0146(14) Uani 1 1 d . . . . .
H2 H 0.762614 0.106936 0.557034 0.018 Uiso 1 1 calc R U . . .
C1 C 0.8377(9) 0.3564(7) 0.3306(11) 0.0200(15) Uani 1 1 d . . . . .
H1 H 0.875304 0.406722 0.224080 0.024 Uiso 1 1 calc R U . . .
C4 C 0.6408(8) 0.3153(7) 0.8061(10) 0.0164(15) Uani 1 1 d . . . . .

loop_
_atom_site_aniso_label
_atom_site_aniso_U_11
_atom_site_aniso_U_22
_atom_site_aniso_U_33
_atom_site_aniso_U_23
_atom_site_aniso_U_13
_atom_site_aniso_U_12
Cd1 0.0233(2) 0.0131(2) 0.0119(2) -0.0023(4) 0.0026(5) -0.00039(17)
N1 0.018(3) 0.015(3) 0.014(3) -0.003(3) 0.000(2) 0.001(2)
O2 0.026(3) 0.017(2) 0.020(3) -0.002(2) 0.008(2) 0.003(2)
O1 0.027(3) 0.023(3) 0.015(2) 0.009(2) -0.0012(19) 0.000(2)
C3 0.013(3) 0.012(3) 0.010(5) 0.002(3) -0.001(3) 0.003(2)
N2 0.018(3) 0.017(3) 0.016(3) 0.000(2) 0.003(2) 0.003(2)
C2 0.014(3) 0.014(3) 0.016(3) 0.003(3) 0.002(2) 0.008(3)
C1 0.025(4) 0.021(4) 0.014(4) 0.002(3) 0.002(3) 0.003(3)
C4 0.016(4) 0.018(4) 0.014(3) -0.003(3) -0.004(3) 0.000(3)

loop_
_atom_type_symbol
_atom_type_description
_atom_type_scat_dispersion_real
_atom_type_scat_dispersion_imag
_atom_type_scat_source
C C 0.0033 0.0016 'International Tables Vol C Tables 4.2.6.8 and 6.1.1.4'
H H 0.0000 0.0000 'International Tables Vol C Tables 4.2.6.8 and 6.1.1.4'
Cd Cd -0.8075 1.2024 'International Tables Vol C Tables 4.2.6.8 and 6.1.1.4'
N N 0.0061 0.0033 'International Tables Vol C Tables 4.2.6.8 and 6.1.1.4'
O O 0.0106 0.0060 'International Tables Vol C Tables 4.2.6.8 and 6.1.1.4'

loop_
_geom_angle_atom_site_label_1
_geom_angle_atom_site_label_2
_geom_angle_atom_site_label_3
_geom_angle
_geom_angle_site_symmetry_1
_geom_angle_site_symmetry_3
_geom_angle_publ_flag
N1 Cd1 O2 132.43(18) . 3_554 ?
N1 Cd1 O2 82.93(18) . 4_644 ?
N1 Cd1 O1 89.78(18) . 1_554 ?
N1 Cd1 N2 135.8(2) . 4_644 ?
O2 Cd1 O2 107.70(6) 3_554 4_644 ?
O2 Cd1 O1 100.88(17) 3_554 1_554 ?
O1 Cd1 O2 147.09(15) 1_554 4_644 ?
N2 Cd1 O2 70.51(17) 4_644 4_644 ?
N2 Cd1 O2 89.93(19) 4_644 3_554 ?
N2 Cd1 O1 93.94(17) 4_644 1_554 ?
C2 N1 Cd1 124.6(4) . . ?
C1 N1 Cd1 128.6(5) . . ?
C1 N1 C2 104.6(6) . . ?
Cd1 O2 Cd1 136.5(2) 3_456 4_655 ?
C4 O2 Cd1 113.6(4) . 4_655 ?
C4 O2 Cd1 107.0(4) . 3_456 ?
C4 O1 Cd1 129.3(4) . 1_556 ?
N2 C3 C4 121.5(6) . . ?
C2 C3 N2 108.7(6) . . ?
C2 C3 C4 129.4(6) . . ?
C3 N2 Cd1 117.7(4) . 4_655 ?
C1 N2 Cd1 133.6(5) . 4_655 ?
C1 N2 C3 104.4(6) . . ?
N1 C2 H2 125.6 . . ?
C3 C2 N1 108.9(6) . . ?
C3 C2 H2 125.6 . . ?
N1 C1 N2 113.4(7) . . ?
N1 C1 H1 123.3 . . ?
N2 C1 H1 123.3 . . ?
O2 C4 C3 115.6(6) . . ?
O1 C4 O2 122.6(6) . . ?
O1 C4 C3 121.6(6) . . ?

loop_
_geom_bond_atom_site_label_1
_geom_bond_atom_site_label_2
_geom_bond_distance
_geom_bond_site_symmetry_2
_geom_bond_publ_flag
Cd1 N1 2.161(6) . ?
Cd1 O2 2.234(5) 3_554 ?
Cd1 O2 2.529(5) 4_644 ?
Cd1 O1 2.361(4) 1_554 ?
Cd1 N2 2.216(5) 4_644 ?
N1 C2 1.363(8) . ?
N1 C1 1.336(9) . ?
O2 C4 1.284(8) . ?
O1 C4 1.246(8) . ?
C3 N2 1.369(8) . ?
C3 C2 1.356(8) . ?
C3 C4 1.473(10) . ?
N2 C1 1.339(9) . ?
C2 H2 0.9300 . ?
C1 H1 0.9300 . ?

loop_
_geom_torsion_atom_site_label_1
_geom_torsion_atom_site_label_2
_geom_torsion_atom_site_label_3
_geom_torsion_atom_site_label_4
_geom_torsion
_geom_torsion_site_symmetry_1
_geom_torsion_site_symmetry_2
_geom_torsion_site_symmetry_3
_geom_torsion_site_symmetry_4
_geom_torsion_publ_flag
Cd1 N1 C2 C3 -163.7(4) . . . . ?
Cd1 N1 C1 N2 163.4(4) . . . . ?
Cd1 O2 C4 O1 -16.1(7) 3_456 . . . ?
Cd1 O2 C4 O1 179.9(5) 4_655 . . . ?
Cd1 O2 C4 C3 -3.7(6) 4_655 . . . ?
Cd1 O2 C4 C3 160.3(4) 3_456 . . . ?
Cd1 O1 C4 O2 -118.7(6) 1_556 . . . ?
Cd1 O1 C4 C3 65.1(8) 1_556 . . . ?
Cd1 N2 C1 N1 -155.7(5) 4_655 . . . ?
C3 N2 C1 N1 -0.3(8) . . . . ?
N2 C3 C2 N1 -1.2(7) . . . . ?
N2 C3 C4 O2 10.5(9) . . . . ?
N2 C3 C4 O1 -173.0(6) . . . . ?
C2 N1 C1 N2 -0.4(7) . . . . ?
C2 C3 N2 Cd1 160.9(4) . . . 4_655 ?
C2 C3 N2 C1 0.9(7) . . . . ?
C2 C3 C4 O2 -161.0(6) . . . . ?
C2 C3 C4 O1 15.4(10) . . . . ?
C1 N1 C2 C3 0.9(7) . . . . ?
C4 C3 N2 Cd1 -12.2(8) . . . 4_655 ?
C4 C3 N2 C1 -172.3(5) . . . . ?
C4 C3 C2 N1 171.3(6) . . . . ?
